data_7018035
loop_
_publ_author_name
'Li, Shenyu'
'Wang, Zhe'
'Hor, T. S. Andy'
'Zhao, Jin'

_publ_section_title
;
 First crystallographic elucidation of a high-valent molybdenum oxo
 N-heterocyclic carbene complex [CpMo(VI)O(2)(IBz)](2)[Mo(6)O(19)].
;
_journal_issue 5
_journal_name_full 'Dalton transactions (Cambridge, England : 2003)'
_journal_page_first 1454
_journal_page_last 1456
_journal_paper_doi 10.1039/c2dt11616b
_journal_volume 41
_journal_year 2012
_chemical_formula_sum 'C26 H24 B F4 Mo N3 O2'
_chemical_formula_weight 593.23
_chemical_name_systematic
;
?
;
_space_group_IT_number 2
_symmetry_cell_setting triclinic
_symmetry_space_group_name_Hall '-P 1'
_symmetry_space_group_name_H-M 'P -1'
_atom_sites_solution_hydrogens geom
_atom_sites_solution_primary direct
_atom_sites_solution_secondary difmap
_audit_creation_method SHELXL-97
_cell_angle_alpha 77.187(2)
_cell_angle_beta 83.435(2)
_cell_angle_gamma 76.056(2)
_cell_formula_units_Z 4
_cell_length_a 9.8246(12)
_cell_length_b 11.9309(15)
_cell_length_c 22.990(3)
_cell_measurement_reflns_used 992
_cell_measurement_temperature 100(2)
_cell_measurement_theta_max 27.48
_cell_measurement_theta_min 3.15
_cell_volume 2545.0(6)
_computing_cell_refinement 'Bruker SMART'
_computing_data_collection 'Bruker SMART'
_computing_data_reduction 'Bruker SAINT'
_computing_molecular_graphics 'Bruker SHELXTL'
_computing_publication_material 'Bruker SHELXTL'
_computing_structure_refinement 'SHELXL-97 (Sheldrick, 1997)'
_computing_structure_solution 'SHELXS-97 (Sheldrick, 1990)'
_diffrn_ambient_temperature 100(2)
_diffrn_measured_fraction_theta_full 0.997
_diffrn_measured_fraction_theta_max 0.997
_diffrn_measurement_device_type 'CCD area detector'
_diffrn_measurement_method 'phi and omega scans'
_diffrn_radiation_monochromator graphite
_diffrn_radiation_source 'fine-focus sealed tube'
_diffrn_radiation_type MoK\a
_diffrn_radiation_wavelength 0.71073
_diffrn_reflns_av_R_equivalents 0.0247
_diffrn_reflns_av_sigmaI/netI 0.0280
_diffrn_reflns_limit_h_max 12
_diffrn_reflns_limit_h_min -12
_diffrn_reflns_limit_k_max 15
_diffrn_reflns_limit_k_min -15
_diffrn_reflns_limit_l_max 29
_diffrn_reflns_limit_l_min -29
_diffrn_reflns_number 32965
_diffrn_reflns_theta_full 27.50
_diffrn_reflns_theta_max 27.50
_diffrn_reflns_theta_min 0.91
_exptl_absorpt_coefficient_mu 0.574
_exptl_absorpt_correction_T_max 0.8939
_exptl_absorpt_correction_T_min 0.7394
_exptl_absorpt_correction_type multi-scan
_exptl_absorpt_process_details 'Sadabs, (Sheldrick 2001)'
_exptl_crystal_colour DARK_RED
_exptl_crystal_density_diffrn 1.548
_exptl_crystal_density_meas ?
_exptl_crystal_density_method 'not measured'
_exptl_crystal_description BLOCK
_exptl_crystal_F_000 1200
_exptl_crystal_size_max 0.56
_exptl_crystal_size_mid 0.36
_exptl_crystal_size_min 0.20
_refine_diff_density_max 0.927
_refine_diff_density_min -0.282
_refine_diff_density_rms 0.085
_refine_ls_extinction_method none
_refine_ls_goodness_of_fit_ref 1.060
_refine_ls_hydrogen_treatment constr
_refine_ls_matrix_type full
_refine_ls_number_parameters 669
_refine_ls_number_reflns 11682
_refine_ls_number_restraints 0
_refine_ls_restrained_S_all 1.060
_refine_ls_R_factor_all 0.0349
_refine_ls_R_factor_gt 0.0304
_refine_ls_shift/su_max 0.001
_refine_ls_shift/su_mean 0.000
_refine_ls_structure_factor_coef Fsqd
_refine_ls_weighting_details 'calc w=1/[\s^2^(Fo^2^)+(0.0428P)^2^+1.5460P] where P=(Fo^2^+2Fc^2^)/3'
_refine_ls_weighting_scheme calc
_refine_ls_wR_factor_gt 0.0810
_refine_ls_wR_factor_ref 0.0843
_reflns_number_gt 10355
_reflns_number_total 11682
_reflns_threshold_expression >2sigma(I)
_cod_data_source_file c2dt11616b.txt
_cod_data_source_block a104
_cod_depositor_comments
;
The following automatic conversions were performed:

'_symmetry_cell_setting' value 'Triclinic' changed to 'triclinic'
according to /home/saulius/struct/CIF-dictionaries/cif_core.dic
dictionary named 'cif_core.dic' version 2.4.1 from
2010-06-29.

'_exptl_absorpt_correction_type' value 'Multi-scan'
changed to 'multi-scan' according to
/home/saulius/struct/CIF-dictionaries/cif_core.dic dictionary named
'cif_core.dic' version 2.4.1 from 2010-06-29.

Automatic conversion script
Id: cif_fix_values 1715 2011-07-08 13:25:40Z adriana 

The following automatic conversions were performed:

'_exptl_crystal_density_meas' value 'Not Measured' was changed to '?'
- the value is perceived as not measured.

Automatic conversion script
Id: cif_fix_values 3008 2015-01-20 13:52:24Z robertas 
;
_cod_original_cell_volume 2545.0(5)
_cod_original_sg_symbol_H-M P-1
_cod_database_code 7018035

loop_
_symmetry_equiv_pos_as_xyz
'x, y, z'
'-x, -y, -z'

loop_
_atom_site_label
_atom_site_type_symbol
_atom_site_fract_x
_atom_site_fract_y
_atom_site_fract_z
_atom_site_U_iso_or_equiv
_atom_site_adp_type
_atom_site_occupancy
_atom_site_symmetry_multiplicity
_atom_site_calc_flag
_atom_site_refinement_flags
Mo1 Mo 0.695090(15) 0.413408(13) 0.852575(6) 0.01401(5) Uani 1 1 d .
Mo2 Mo 0.697506(15) 0.425068(12) 0.348545(6) 0.01283(5) Uani 1 1 d .
O1 O 0.83057(17) 0.47955(14) 0.72475(6) 0.0298(3) Uani 1 1 d .
O2 O 0.62648(17) 0.22855(13) 0.78885(7) 0.0305(3) Uani 1 1 d .
O3 O 0.65255(18) 0.23596(13) 0.28161(7) 0.0331(4) Uani 1 1 d .
O4 O 0.80904(16) 0.51648(13) 0.21938(6) 0.0250(3) Uani 1 1 d .
N1 N 0.95461(16) 0.18786(13) 0.87851(7) 0.0162(3) Uani 1 1 d .
N2 N 0.77804(16) 0.14868(14) 0.93585(7) 0.0171(3) Uani 1 1 d .
N3 N 0.86816(17) 0.46368(14) 0.88397(7) 0.0186(3) Uani 1 1 d .
N4 N 0.81152(16) 0.15704(13) 0.42251(7) 0.0159(3) Uani 1 1 d .
N5 N 0.97993(16) 0.21823(13) 0.36745(7) 0.0152(3) Uani 1 1 d .
N6 N 0.86397(16) 0.48401(13) 0.37925(7) 0.0171(3) Uani 1 1 d .
C1 C 0.4779(2) 0.52643(18) 0.83018(9) 0.0237(4) Uani 1 1 d .
H1 H 0.4343 0.5384 0.7924 0.028 Uiso 1 1 calc R
C2 C 0.5530(2) 0.60254(18) 0.84523(10) 0.0266(4) Uani 1 1 d .
H2 H 0.5729 0.6746 0.8193 0.032 Uiso 1 1 calc R
C3 C 0.5778(2) 0.56411(19) 0.90656(10) 0.0258(4) Uani 1 1 d .
H3 H 0.6239 0.6026 0.9296 0.031 Uiso 1 1 calc R
C4 C 0.5210(2) 0.46489(18) 0.92975(9) 0.0237(4) Uani 1 1 d .
H4 H 0.5190 0.4233 0.9716 0.028 Uiso 1 1 calc R
C5 C 0.4590(2) 0.43992(18) 0.88250(9) 0.0230(4) Uani 1 1 d .
H5 H 0.4017 0.3815 0.8865 0.028 Uiso 1 1 calc R
C6 C 0.81901(19) 0.23681(16) 0.89400(8) 0.0152(3) Uani 1 1 d .
C7 C 0.9956(2) 0.07337(17) 0.90993(8) 0.0202(4) Uani 1 1 d .
H7 H 1.0836 0.0232 0.9069 0.024 Uiso 1 1 calc R
C8 C 0.8849(2) 0.04851(17) 0.94546(9) 0.0202(4) Uani 1 1 d .
H8 H 0.8805 -0.0224 0.9716 0.024 Uiso 1 1 calc R
C9 C 1.05025(19) 0.24041(17) 0.83318(8) 0.0183(4) Uani 1 1 d .
H9A H 1.1402 0.2281 0.8500 0.022 Uiso 1 1 calc R
H9B H 1.0126 0.3248 0.8226 0.022 Uiso 1 1 calc R
C10 C 1.0732(2) 0.18966(16) 0.77687(8) 0.0189(4) Uani 1 1 d .
C11 C 1.1750(2) 0.22335(18) 0.73359(9) 0.0266(4) Uani 1 1 d .
H11 H 1.2271 0.2744 0.7402 0.032 Uiso 1 1 calc R
C12 C 1.1996(3) 0.1816(2) 0.68079(10) 0.0325(5) Uani 1 1 d .
H12 H 1.2669 0.2057 0.6520 0.039 Uiso 1 1 calc R
C13 C 1.1243(3) 0.1042(2) 0.67098(10) 0.0331(5) Uani 1 1 d .
H13 H 1.1411 0.0758 0.6357 0.040 Uiso 1 1 calc R
C14 C 1.0241(2) 0.0692(2) 0.71361(10) 0.0302(5) Uani 1 1 d .
H14 H 0.9742 0.0163 0.7073 0.036 Uiso 1 1 calc R
C15 C 0.9975(2) 0.11281(18) 0.76607(9) 0.0237(4) Uani 1 1 d .
H15 H 0.9282 0.0902 0.7942 0.028 Uiso 1 1 calc R
C16 C 0.64259(19) 0.15420(17) 0.97091(8) 0.0204(4) Uani 1 1 d .
H16A H 0.5993 0.0933 0.9646 0.024 Uiso 1 1 calc R
H16B H 0.5801 0.2300 0.9576 0.024 Uiso 1 1 calc R
C17 C 0.66331(19) 0.13734(17) 1.03686(8) 0.0185(4) Uani 1 1 d .
C18 C 0.7256(2) 0.21253(18) 1.05796(10) 0.0250(4) Uani 1 1 d .
H18 H 0.7544 0.2748 1.0314 0.030 Uiso 1 1 calc R
C19 C 0.7450(2) 0.19495(19) 1.11846(10) 0.0286(5) Uani 1 1 d .
H19 H 0.7859 0.2459 1.1323 0.034 Uiso 1 1 calc R
C20 C 0.7036(2) 0.1014(2) 1.15858(9) 0.0276(5) Uani 1 1 d .
H20 H 0.7169 0.0896 1.1991 0.033 Uiso 1 1 calc R
C21 C 0.6425(2) 0.02632(19) 1.13766(9) 0.0237(4) Uani 1 1 d .
H21 H 0.6148 -0.0365 1.1642 0.028 Uiso 1 1 calc R
C22 C 0.62214(19) 0.04407(17) 1.07722(9) 0.0197(4) Uani 1 1 d .
H22 H 0.5807 -0.0068 1.0636 0.024 Uiso 1 1 calc R
C23 C 0.7862(2) 0.45192(17) 0.77352(9) 0.0207(4) Uani 1 1 d .
C24 C 0.6511(2) 0.29581(17) 0.81243(8) 0.0196(4) Uani 1 1 d .
C25 C 0.9536(2) 0.49812(17) 0.89920(9) 0.0214(4) Uani 1 1 d .
C26 C 1.0626(2) 0.54373(19) 0.91790(10) 0.0263(4) Uani 1 1 d .
H26A H 1.1235 0.5665 0.8838 0.040 Uiso 1 1 calc R
H26B H 1.1162 0.4838 0.9469 0.040 Uiso 1 1 calc R
H26C H 1.0200 0.6111 0.9353 0.040 Uiso 1 1 calc R
C27 C 0.5315(2) 0.45109(18) 0.43191(9) 0.0226(4) Uani 1 1 d .
H27 H 0.5388 0.4035 0.4725 0.027 Uiso 1 1 calc R
C28 C 0.5736(2) 0.55882(18) 0.41088(9) 0.0227(4) Uani 1 1 d .
H28 H 0.6175 0.5978 0.4345 0.027 Uiso 1 1 calc R
C29 C 0.5375(2) 0.60370(17) 0.35130(9) 0.0228(4) Uani 1 1 d .
H29 H 0.5465 0.6809 0.3275 0.027 Uiso 1 1 calc R
C30 C 0.4702(2) 0.52447(18) 0.33470(9) 0.0222(4) Uani 1 1 d .
H30 H 0.4216 0.5386 0.2979 0.027 Uiso 1 1 calc R
C31 C 0.4671(2) 0.42893(18) 0.38439(9) 0.0216(4) Uani 1 1 d .
H31 H 0.4176 0.3655 0.3872 0.026 Uiso 1 1 calc R
C32 C 0.84137(19) 0.25315(15) 0.38336(8) 0.0140(3) Uani 1 1 d .
C33 C 0.9292(2) 0.06615(16) 0.43138(8) 0.0180(4) Uani 1 1 d .
H33 H 0.9340 -0.0075 0.4563 0.022 Uiso 1 1 calc R
C34 C 1.0352(2) 0.10456(16) 0.39718(8) 0.0178(4) Uani 1 1 d .
H34 H 1.1279 0.0630 0.3940 0.021 Uiso 1 1 calc R
C35 C 0.67579(19) 0.14779(17) 0.45436(8) 0.0191(4) Uani 1 1 d .
H35A H 0.6517 0.0766 0.4492 0.023 Uiso 1 1 calc R
H35B H 0.6041 0.2144 0.4371 0.023 Uiso 1 1 calc R
C36 C 0.67645(19) 0.14497(16) 0.52055(8) 0.0173(4) Uani 1 1 d .
C37 C 0.5805(2) 0.09157(19) 0.55945(9) 0.0255(4) Uani 1 1 d .
H37 H 0.5177 0.0595 0.5445 0.031 Uiso 1 1 calc R
C38 C 0.5784(2) 0.0861(2) 0.62043(10) 0.0305(5) Uani 1 1 d .
H38 H 0.5135 0.0509 0.6461 0.037 Uiso 1 1 calc R
C39 C 0.6714(2) 0.13206(18) 0.64320(9) 0.0277(5) Uani 1 1 d .
H39 H 0.6705 0.1268 0.6842 0.033 Uiso 1 1 calc R
C40 C 0.7664(2) 0.18620(17) 0.60487(9) 0.0258(4) Uani 1 1 d .
H40 H 0.8288 0.2181 0.6201 0.031 Uiso 1 1 calc R
C41 C 0.7690(2) 0.19309(16) 0.54336(9) 0.0209(4) Uani 1 1 d .
H41 H 0.8327 0.2299 0.5177 0.025 Uiso 1 1 calc R
C42 C 1.06796(19) 0.28761(16) 0.32543(8) 0.0178(4) Uani 1 1 d .
H42A H 1.1393 0.3016 0.3471 0.021 Uiso 1 1 calc R
H42B H 1.0100 0.3635 0.3086 0.021 Uiso 1 1 calc R
C43 C 1.1384(2) 0.22708(16) 0.27543(8) 0.0197(4) Uani 1 1 d .
C44 C 1.0636(2) 0.2268(2) 0.22735(10) 0.0310(5) Uani 1 1 d .
H44 H 0.9687 0.2633 0.2264 0.037 Uiso 1 1 calc R
C45 C 1.1298(3) 0.1726(2) 0.18099(10) 0.0362(5) Uani 1 1 d .
H45 H 1.0792 0.1733 0.1490 0.043 Uiso 1 1 calc R
C46 C 1.2705(3) 0.1176(2) 0.18211(10) 0.0340(5) Uani 1 1 d .
H46 H 1.3148 0.0811 0.1511 0.041 Uiso 1 1 calc R
C47 C 1.3452(2) 0.1171(2) 0.22971(11) 0.0339(5) Uani 1 1 d .
H47 H 1.4398 0.0797 0.2308 0.041 Uiso 1 1 calc R
C48 C 1.2792(2) 0.17230(18) 0.27598(9) 0.0267(4) Uani 1 1 d .
H48 H 1.3304 0.1723 0.3076 0.032 Uiso 1 1 calc R
C49 C 0.6671(2) 0.30530(17) 0.30614(9) 0.0204(4) Uani 1 1 d .
C50 C 0.7732(2) 0.48033(16) 0.26826(8) 0.0184(4) Uani 1 1 d .
C51 C 0.9482(2) 0.51767(17) 0.39532(9) 0.0211(4) Uani 1 1 d .
C52 C 1.0580(2) 0.5611(2) 0.41528(10) 0.0283(5) Uani 1 1 d .
H52A H 1.1193 0.4968 0.4393 0.042 Uiso 1 1 calc R
H52B H 1.0158 0.6196 0.4386 0.042 Uiso 1 1 calc R
H52C H 1.1110 0.5954 0.3811 0.042 Uiso 1 1 calc R
B1 B 0.7764(2) 0.7591(2) 0.51288(10) 0.0223(4) Uani 1 1 d .
F1 F 0.26864(18) 0.24897(14) 0.93134(6) 0.0449(4) Uani 1 1 d .
F2 F 0.26350(17) 0.33806(12) 1.00923(7) 0.0405(3) Uani 1 1 d .
F3 F 0.09197(14) 0.24420(13) 1.00386(8) 0.0464(4) Uani 1 1 d .
F4 F 0.31247(14) 0.13772(11) 1.02334(6) 0.0337(3) Uani 1 1 d .
B2 B 0.2343(3) 0.2410(2) 0.99214(11) 0.0250(5) Uani 1 1 d .
F5 F 0.73235(16) 0.67412(12) 0.49119(6) 0.0378(3) Uani 1 1 d .
F6 F 0.91903(14) 0.71839(12) 0.52280(6) 0.0373(3) Uani 1 1 d .
F7 F 0.70139(15) 0.77615(13) 0.56605(6) 0.0366(3) Uani 1 1 d .
F8 F 0.75660(15) 0.86394(11) 0.47142(6) 0.0376(3) Uani 1 1 d .

loop_
_atom_site_aniso_label
_atom_site_aniso_U_11
_atom_site_aniso_U_22
_atom_site_aniso_U_33
_atom_site_aniso_U_23
_atom_site_aniso_U_13
_atom_site_aniso_U_12
Mo1 0.01621(9) 0.01396(8) 0.01194(8) -0.00263(6) -0.00230(6) -0.00283(6)
Mo2 0.01462(8) 0.01284(8) 0.01101(8) -0.00320(6) -0.00099(6) -0.00222(6)
O1 0.0384(9) 0.0353(8) 0.0178(7) -0.0008(6) 0.0012(6) -0.0177(7)
O2 0.0375(9) 0.0273(8) 0.0317(8) -0.0128(7) -0.0099(7) -0.0069(7)
O3 0.0469(10) 0.0243(8) 0.0329(9) -0.0135(7) -0.0148(7) -0.0044(7)
O4 0.0319(8) 0.0270(7) 0.0149(7) -0.0014(6) 0.0009(6) -0.0081(6)
N1 0.0157(7) 0.0178(7) 0.0147(7) -0.0041(6) -0.0014(6) -0.0021(6)
N2 0.0164(8) 0.0186(7) 0.0149(7) -0.0001(6) -0.0024(6) -0.0035(6)
N3 0.0209(8) 0.0176(7) 0.0178(8) -0.0047(6) 0.0005(6) -0.0049(6)
N4 0.0183(8) 0.0155(7) 0.0141(7) -0.0025(6) -0.0025(6) -0.0040(6)
N5 0.0170(7) 0.0152(7) 0.0127(7) -0.0029(6) -0.0017(6) -0.0020(6)
N6 0.0196(8) 0.0160(7) 0.0162(7) -0.0050(6) 0.0010(6) -0.0043(6)
C1 0.0227(10) 0.0247(10) 0.0208(10) -0.0049(8) -0.0075(8) 0.0033(8)
C2 0.0281(11) 0.0160(9) 0.0318(11) -0.0042(8) -0.0026(9) 0.0020(8)
C3 0.0223(10) 0.0269(10) 0.0303(11) -0.0170(9) -0.0034(8) 0.0011(8)
C4 0.0234(10) 0.0283(10) 0.0174(9) -0.0086(8) 0.0009(8) 0.0008(8)
C5 0.0182(9) 0.0236(10) 0.0276(10) -0.0084(8) -0.0004(8) -0.0026(8)
C6 0.0172(9) 0.0179(8) 0.0115(8) -0.0030(7) -0.0027(6) -0.0052(7)
C7 0.0207(9) 0.0187(9) 0.0186(9) -0.0025(7) -0.0048(7) 0.0011(7)
C8 0.0219(10) 0.0174(9) 0.0194(9) -0.0010(7) -0.0053(7) -0.0011(7)
C9 0.0171(9) 0.0216(9) 0.0167(9) -0.0048(7) 0.0009(7) -0.0054(7)
C10 0.0212(9) 0.0173(9) 0.0165(9) -0.0042(7) 0.0008(7) -0.0016(7)
C11 0.0296(11) 0.0254(10) 0.0273(11) -0.0100(8) 0.0056(9) -0.0103(8)
C12 0.0416(13) 0.0315(11) 0.0246(11) -0.0088(9) 0.0102(9) -0.0111(10)
C13 0.0449(14) 0.0338(12) 0.0223(11) -0.0121(9) -0.0019(9) -0.0065(10)
C14 0.0373(12) 0.0314(11) 0.0264(11) -0.0102(9) -0.0053(9) -0.0106(9)
C15 0.0232(10) 0.0292(10) 0.0193(9) -0.0058(8) -0.0014(8) -0.0061(8)
C16 0.0147(9) 0.0236(9) 0.0209(9) 0.0014(7) -0.0028(7) -0.0050(7)
C17 0.0134(8) 0.0205(9) 0.0200(9) -0.0045(7) 0.0007(7) -0.0009(7)
C18 0.0243(10) 0.0199(9) 0.0310(11) -0.0043(8) -0.0051(8) -0.0042(8)
C19 0.0274(11) 0.0263(10) 0.0348(12) -0.0148(9) -0.0067(9) -0.0012(8)
C20 0.0226(10) 0.0390(12) 0.0199(10) -0.0137(9) 0.0008(8) 0.0015(9)
C21 0.0173(9) 0.0310(11) 0.0192(9) -0.0044(8) 0.0051(7) -0.0016(8)
C22 0.0152(9) 0.0239(9) 0.0204(9) -0.0059(7) 0.0015(7) -0.0048(7)
C23 0.0259(10) 0.0188(9) 0.0193(9) -0.0026(7) -0.0051(8) -0.0081(8)
C24 0.0211(9) 0.0194(9) 0.0170(9) -0.0013(7) -0.0052(7) -0.0021(7)
C25 0.0240(10) 0.0191(9) 0.0211(9) -0.0064(7) 0.0013(8) -0.0042(8)
C26 0.0238(10) 0.0286(11) 0.0301(11) -0.0100(9) -0.0016(8) -0.0087(8)
C27 0.0209(10) 0.0289(10) 0.0169(9) -0.0083(8) 0.0047(7) -0.0025(8)
C28 0.0184(9) 0.0274(10) 0.0258(10) -0.0172(8) 0.0035(8) -0.0031(8)
C29 0.0219(10) 0.0172(9) 0.0261(10) -0.0055(8) 0.0021(8) 0.0014(7)
C30 0.0165(9) 0.0259(10) 0.0223(10) -0.0070(8) -0.0022(7) 0.0009(7)
C31 0.0170(9) 0.0232(9) 0.0259(10) -0.0097(8) 0.0028(8) -0.0048(7)
C32 0.0180(9) 0.0142(8) 0.0104(8) -0.0029(6) -0.0022(6) -0.0035(7)
C33 0.0216(9) 0.0159(8) 0.0150(8) -0.0017(7) -0.0045(7) -0.0009(7)
C34 0.0201(9) 0.0150(8) 0.0170(9) -0.0044(7) -0.0033(7) 0.0006(7)
C35 0.0172(9) 0.0213(9) 0.0189(9) -0.0013(7) -0.0002(7) -0.0076(7)
C36 0.0188(9) 0.0143(8) 0.0168(9) -0.0023(7) 0.0010(7) -0.0015(7)
C37 0.0221(10) 0.0298(11) 0.0247(10) -0.0024(8) 0.0009(8) -0.0096(8)
C38 0.0280(11) 0.0352(12) 0.0225(10) -0.0016(9) 0.0086(8) -0.0048(9)
C39 0.0353(12) 0.0236(10) 0.0173(10) -0.0046(8) 0.0008(8) 0.0059(9)
C40 0.0353(12) 0.0181(9) 0.0240(10) -0.0058(8) -0.0049(9) -0.0032(8)
C41 0.0246(10) 0.0166(9) 0.0208(9) -0.0024(7) -0.0011(8) -0.0049(7)
C42 0.0174(9) 0.0175(9) 0.0182(9) -0.0039(7) 0.0007(7) -0.0040(7)
C43 0.0229(10) 0.0164(8) 0.0177(9) -0.0021(7) 0.0040(7) -0.0041(7)
C44 0.0305(12) 0.0351(12) 0.0256(11) -0.0111(9) -0.0022(9) 0.0011(9)
C45 0.0459(14) 0.0383(13) 0.0240(11) -0.0122(10) -0.0021(10) -0.0030(11)
C46 0.0460(14) 0.0280(11) 0.0253(11) -0.0101(9) 0.0168(10) -0.0073(10)
C47 0.0269(11) 0.0329(12) 0.0354(12) -0.0077(10) 0.0115(9) 0.0000(9)
C48 0.0242(10) 0.0286(10) 0.0253(10) -0.0055(8) 0.0029(8) -0.0042(8)
C49 0.0232(10) 0.0188(9) 0.0179(9) -0.0010(7) -0.0067(7) -0.0020(7)
C50 0.0218(9) 0.0156(8) 0.0188(9) -0.0053(7) -0.0026(7) -0.0036(7)
C51 0.0233(10) 0.0192(9) 0.0205(9) -0.0070(7) 0.0005(8) -0.0023(8)
C52 0.0257(11) 0.0306(11) 0.0341(12) -0.0147(9) -0.0024(9) -0.0088(9)
B1 0.0255(11) 0.0224(11) 0.0218(11) -0.0062(9) -0.0028(9) -0.0081(9)
F1 0.0722(11) 0.0468(9) 0.0253(7) -0.0067(6) -0.0057(7) -0.0308(8)
F2 0.0622(10) 0.0286(7) 0.0400(8) -0.0083(6) -0.0213(7) -0.0184(7)
F3 0.0263(7) 0.0368(8) 0.0787(12) -0.0203(8) -0.0038(7) -0.0038(6)
F4 0.0343(7) 0.0281(7) 0.0373(7) -0.0041(6) -0.0089(6) -0.0037(5)
B2 0.0290(12) 0.0224(11) 0.0263(12) -0.0050(9) -0.0078(9) -0.0078(9)
F5 0.0489(9) 0.0333(7) 0.0410(8) -0.0124(6) -0.0145(7) -0.0178(6)
F6 0.0287(7) 0.0405(8) 0.0465(8) -0.0205(7) -0.0114(6) -0.0001(6)
F7 0.0413(8) 0.0438(8) 0.0295(7) -0.0116(6) 0.0094(6) -0.0201(6)
F8 0.0471(8) 0.0283(7) 0.0343(7) 0.0052(6) -0.0037(6) -0.0128(6)

loop_
_atom_type_symbol
_atom_type_description
_atom_type_scat_dispersion_real
_atom_type_scat_dispersion_imag
_atom_type_scat_source
C C 0.0033 0.0016 'International Tables Vol C Tables 4.2.6.8 and 6.1.1.4'
H H 0.0000 0.0000 'International Tables Vol C Tables 4.2.6.8 and 6.1.1.4'
B B 0.0013 0.0007 'International Tables Vol C Tables 4.2.6.8 and 6.1.1.4'
N N 0.0061 0.0033 'International Tables Vol C Tables 4.2.6.8 and 6.1.1.4'
O O 0.0106 0.0060 'International Tables Vol C Tables 4.2.6.8 and 6.1.1.4'
F F 0.0171 0.0103 'International Tables Vol C Tables 4.2.6.8 and 6.1.1.4'
Mo Mo -1.6832 0.6857 'International Tables Vol C Tables 4.2.6.8 and 6.1.1.4'

loop_
_geom_angle_atom_site_label_1
_geom_angle_atom_site_label_2
_geom_angle_atom_site_label_3
_geom_angle
C23 Mo1 C24 78.63(8)
C23 Mo1 N3 85.17(7)
C24 Mo1 N3 142.59(7)
C23 Mo1 C6 105.24(7)
C24 Mo1 C6 72.72(7)
N3 Mo1 C6 79.53(6)
C23 Mo1 C1 96.56(8)
C24 Mo1 C1 87.21(8)
N3 Mo1 C1 128.32(7)
C6 Mo1 C1 146.38(7)
C23 Mo1 C5 129.88(8)
C24 Mo1 C5 82.42(8)
N3 Mo1 C5 132.25(7)
C6 Mo1 C5 112.58(7)
C1 Mo1 C5 36.25(7)
C23 Mo1 C2 92.88(8)
C24 Mo1 C2 121.47(8)
N3 Mo1 C2 92.59(7)
C6 Mo1 C2 159.40(7)
C1 Mo1 C2 35.78(8)
C5 Mo1 C2 59.46(7)
C23 Mo1 C4 150.82(8)
C24 Mo1 C4 112.58(8)
N3 Mo1 C4 97.91(7)
C6 Mo1 C4 103.84(7)
C1 Mo1 C4 58.87(7)
C5 Mo1 C4 35.13(7)
C2 Mo1 C4 58.08(7)
C23 Mo1 C3 121.44(8)
C24 Mo1 C3 140.00(8)
N3 Mo1 C3 76.89(7)
C6 Mo1 C3 124.74(7)
C1 Mo1 C3 58.29(7)
C5 Mo1 C3 57.93(7)
C2 Mo1 C3 34.70(7)
C4 Mo1 C3 34.02(7)
C50 Mo2 C49 78.78(8)
C50 Mo2 N6 86.01(7)
C49 Mo2 N6 141.37(7)
C50 Mo2 C32 105.99(7)
C49 Mo2 C32 71.72(7)
N6 Mo2 C32 78.89(6)
C50 Mo2 C30 96.76(8)
C49 Mo2 C30 89.11(8)
N6 Mo2 C30 128.13(7)
C32 Mo2 C30 146.25(7)
C50 Mo2 C31 129.80(8)
C49 Mo2 C31 83.32(8)
N6 Mo2 C31 131.85(6)
C32 Mo2 C31 112.10(7)
C30 Mo2 C31 36.17(7)
C50 Mo2 C29 93.47(7)
C49 Mo2 C29 123.40(8)
N6 Mo2 C29 92.54(7)
C32 Mo2 C29 157.96(7)
C30 Mo2 C29 35.64(7)
C31 Mo2 C29 59.29(7)
C50 Mo2 C27 151.47(7)
C49 Mo2 C27 112.74(8)
N6 Mo2 C27 97.47(6)
C32 Mo2 C27 102.45(7)
C30 Mo2 C27 58.96(7)
C31 Mo2 C27 35.20(7)
C29 Mo2 C27 58.17(7)
C50 Mo2 C28 121.98(7)
C49 Mo2 C28 141.10(8)
N6 Mo2 C28 76.57(6)
C32 Mo2 C28 123.42(7)
C30 Mo2 C28 58.17(7)
C31 Mo2 C28 57.94(7)
C29 Mo2 C28 34.58(7)
C27 Mo2 C28 34.24(7)
C6 N1 C7 111.49(15)
C6 N1 C9 127.67(15)
C7 N1 C9 120.78(15)
C6 N2 C8 111.66(15)
C6 N2 C16 127.31(16)
C8 N2 C16 120.94(15)
C25 N3 Mo1 175.09(16)
C32 N4 C33 111.50(15)
C32 N4 C35 126.44(15)
C33 N4 C35 122.02(15)
C32 N5 C34 111.37(15)
C32 N5 C42 127.16(15)
C34 N5 C42 121.47(15)
C51 N6 Mo2 178.08(15)
C2 C1 C5 108.02(18)
C2 C1 Mo1 74.15(12)
C5 C1 Mo1 73.05(11)
C3 C2 C1 107.46(19)
C3 C2 Mo1 75.34(12)
C1 C2 Mo1 70.07(11)
C4 C3 C2 109.16(19)
C4 C3 Mo1 72.74(11)
C2 C3 Mo1 69.96(11)
C3 C4 C5 107.79(18)
C3 C4 Mo1 73.24(12)
C5 C4 Mo1 69.14(11)
C4 C5 C1 107.56(18)
C4 C5 Mo1 75.72(12)
C1 C5 Mo1 70.71(11)
N1 C6 N2 103.22(15)
N1 C6 Mo1 126.50(13)
N2 C6 Mo1 130.05(13)
C8 C7 N1 106.97(17)
C7 C8 N2 106.66(16)
N1 C9 C10 113.15(15)
C15 C10 C11 118.48(18)
C15 C10 C9 123.63(17)
C11 C10 C9 117.89(17)
C12 C11 C10 120.8(2)
C13 C12 C11 120.0(2)
C14 C13 C12 119.9(2)
C13 C14 C15 120.1(2)
C10 C15 C14 120.74(19)
N2 C16 C17 110.49(15)
C22 C17 C18 119.02(18)
C22 C17 C16 119.84(17)
C18 C17 C16 121.13(18)
C19 C18 C17 120.3(2)
C18 C19 C20 120.4(2)
C21 C20 C19 119.4(2)
C20 C21 C22 120.37(19)
C21 C22 C17 120.54(19)
O1 C23 Mo1 174.73(18)
O2 C24 Mo1 179.37(18)
N3 C25 C26 179.1(2)
C28 C27 C31 107.23(18)
C28 C27 Mo2 73.10(11)
C31 C27 Mo2 69.24(11)
C29 C28 C27 109.22(18)
C29 C28 Mo2 70.07(11)
C27 C28 Mo2 72.66(11)
C28 C29 C30 107.78(18)
C28 C29 Mo2 75.35(11)
C30 C29 Mo2 70.31(11)
C29 C30 C31 107.97(18)
C29 C30 Mo2 74.05(11)
C31 C30 Mo2 73.00(11)
C27 C31 C30 107.79(17)
C27 C31 Mo2 75.56(11)
C30 C31 Mo2 70.83(11)
N5 C32 N4 103.62(15)
N5 C32 Mo2 127.17(12)
N4 C32 Mo2 129.13(13)
C34 C33 N4 106.71(16)
C33 C34 N5 106.78(16)
N4 C35 C36 112.44(15)
C41 C36 C37 119.37(18)
C41 C36 C35 122.40(17)
C37 C36 C35 118.23(17)
C38 C37 C36 120.1(2)
C39 C38 C37 120.6(2)
C38 C39 C40 119.73(19)
C39 C40 C41 120.3(2)
C36 C41 C40 119.91(18)
N5 C42 C43 112.62(15)
C48 C43 C44 118.80(19)
C48 C43 C42 120.29(18)
C44 C43 C42 120.90(18)
C45 C44 C43 120.6(2)
C46 C45 C44 120.2(2)
C45 C46 C47 119.6(2)
C46 C47 C48 120.2(2)
C43 C48 C47 120.6(2)
O3 C49 Mo2 178.62(19)
O4 C50 Mo2 175.36(17)
N6 C51 C52 179.2(2)
F8 B1 F7 109.88(18)
F8 B1 F6 109.53(18)
F7 B1 F6 109.46(18)
F8 B1 F5 109.94(18)
F7 B1 F5 109.81(18)
F6 B1 F5 108.20(18)
F4 B2 F3 110.33(19)
F4 B2 F1 109.60(19)
F3 B2 F1 109.63(19)
F4 B2 F2 109.99(18)
F3 B2 F2 108.59(19)
F1 B2 F2 108.68(18)

loop_
_geom_bond_atom_site_label_1
_geom_bond_atom_site_label_2
_geom_bond_distance
Mo1 C23 1.942(2)
Mo1 C24 1.991(2)
Mo1 N3 2.1763(16)
Mo1 C6 2.2287(18)
Mo1 C1 2.278(2)
Mo1 C5 2.309(2)
Mo1 C2 2.332(2)
Mo1 C4 2.395(2)
Mo1 C3 2.401(2)
Mo2 C50 1.9436(19)
Mo2 C49 1.993(2)
Mo2 N6 2.1693(16)
Mo2 C32 2.2313(17)
Mo2 C30 2.2837(19)
Mo2 C31 2.3121(19)
Mo2 C29 2.3322(19)
Mo2 C27 2.3945(19)
Mo2 C28 2.4002(19)
O1 C23 1.162(2)
O2 C24 1.146(2)
O3 C49 1.143(2)
O4 C50 1.158(2)
N1 C6 1.361(2)
N1 C7 1.383(2)
N1 C9 1.460(2)
N2 C6 1.364(2)
N2 C8 1.382(2)
N2 C16 1.470(2)
N3 C25 1.137(3)
N4 C32 1.362(2)
N4 C33 1.381(2)
N4 C35 1.462(2)
N5 C32 1.357(2)
N5 C34 1.386(2)
N5 C42 1.472(2)
N6 C51 1.131(3)
C1 C2 1.417(3)
C1 C5 1.427(3)
C2 C3 1.413(3)
C3 C4 1.403(3)
C4 C5 1.422(3)
C7 C8 1.336(3)
C9 C10 1.519(3)
C10 C15 1.388(3)
C10 C11 1.393(3)
C11 C12 1.387(3)
C12 C13 1.383(3)
C13 C14 1.378(3)
C14 C15 1.391(3)
C16 C17 1.515(3)
C17 C22 1.391(3)
C17 C18 1.393(3)
C18 C19 1.388(3)
C19 C20 1.392(3)
C20 C21 1.383(3)
C21 C22 1.389(3)
C25 C26 1.455(3)
C27 C28 1.411(3)
C27 C31 1.425(3)
C28 C29 1.408(3)
C29 C30 1.413(3)
C30 C31 1.427(3)
C33 C34 1.340(3)
C35 C36 1.515(3)
C36 C41 1.388(3)
C36 C37 1.392(3)
C37 C38 1.387(3)
C38 C39 1.374(3)
C39 C40 1.384(3)
C40 C41 1.396(3)
C42 C43 1.506(3)
C43 C48 1.381(3)
C43 C44 1.396(3)
C44 C45 1.386(3)
C45 C46 1.381(3)
C46 C47 1.384(4)
C47 C48 1.390(3)
C51 C52 1.459(3)
B1 F8 1.381(3)
B1 F7 1.382(3)
B1 F6 1.395(3)
B1 F5 1.396(3)
F1 B2 1.387(3)
F2 B2 1.402(3)
F3 B2 1.387(3)
F4 B2 1.378(3)
